data_2214640
loop_
_publ_author_name
'Wei Wu'
'Xiao-Qing Qian'
'Lin-Zhi Zhong'
'Kun Wang'
'Rui-Xiang Li'

_publ_section_title
;
 3-(<i>p</i>-Tolyliminomethyl)-1,1'-binaphthol ethanol solvate
;
_journal_coeditor_code FL2134
_journal_issue 8
_journal_name_full 'Acta Crystallographica Section E'
_journal_page_first o3492
_journal_page_last o3492
_journal_paper_doi 10.1107/S1600536807031832
_journal_volume 63
_journal_year 2007
_chemical_formula_iupac 'C28 H21 N O2, C2 H6 O'
_chemical_formula_moiety 'C28 H21 N O2, C2 H6 O'
_chemical_formula_sum 'C30 H27 N O3'
_chemical_formula_weight 449.53
_chemical_name_systematic
;
3-(p-Tolyliminomethyl)-1,1'-binaphthol ethanol solvate
;
_space_group_IT_number 2
_symmetry_cell_setting triclinic
_symmetry_space_group_name_Hall '-P 1'
_symmetry_space_group_name_H-M 'P -1'
_atom_sites_solution_hydrogens mixed
_atom_sites_solution_primary direct
_atom_sites_solution_secondary difmap
_audit_creation_method SHELXL-97
_cell_angle_alpha 82.17(2)
_cell_angle_beta 83.82(3)
_cell_angle_gamma 82.89(3)
_cell_formula_units_Z 2
_cell_length_a 10.540(5)
_cell_length_b 10.740(3)
_cell_length_c 10.779(3)
_cell_measurement_reflns_used 24
_cell_measurement_temperature 292(2)
_cell_measurement_theta_max 9.06
_cell_measurement_theta_min 4.79
_cell_volume 1194.4(7)
_computing_cell_refinement DIFRAC
_computing_data_collection 'DIFRAC (Gabe & White, 1993)'
_computing_data_reduction 'NRCVAX (Gabe <i>et al.</i>,  1989)'
_computing_molecular_graphics
;
ORTEP-3 for Windows (Farrugia, 1997) and Mercury
(Version 1.2; Bruno <i>et al.</i>,  2002)
;
_computing_publication_material SHELXL97
_computing_structure_refinement 'SHELXL97 (Sheldrick, 1997)'
_computing_structure_solution 'SHELXS97 (Sheldrick, 1997)'
_diffrn_ambient_temperature 294(2)
_diffrn_measured_fraction_theta_full 0.991
_diffrn_measured_fraction_theta_max 0.991
_diffrn_measurement_device_type 'Enraf--Nonius CAD-4'
_diffrn_measurement_method \w/2\q
_diffrn_radiation_monochromator graphite
_diffrn_radiation_source 'fine-focus sealed tube'
_diffrn_radiation_type MoK\a
_diffrn_radiation_wavelength 0.71073
_diffrn_reflns_av_R_equivalents 0.0098
_diffrn_reflns_av_sigmaI/netI 0.0670
_diffrn_reflns_limit_h_max 12
_diffrn_reflns_limit_h_min -12
_diffrn_reflns_limit_k_max 12
_diffrn_reflns_limit_k_min -4
_diffrn_reflns_limit_l_max 13
_diffrn_reflns_limit_l_min -12
_diffrn_reflns_number 4426
_diffrn_reflns_theta_full 25.49
_diffrn_reflns_theta_max 25.49
_diffrn_reflns_theta_min 1.93
_diffrn_standards_decay_% 3.23
_diffrn_standards_interval_count 300
_diffrn_standards_number 3
_exptl_absorpt_coefficient_mu 0.080
_exptl_absorpt_correction_type none
_exptl_crystal_colour orange
_exptl_crystal_density_diffrn 1.250
_exptl_crystal_density_method 'not measured'
_exptl_crystal_description block
_exptl_crystal_F_000 476
_exptl_crystal_size_max 0.26
_exptl_crystal_size_mid 0.25
_exptl_crystal_size_min 0.13
_refine_diff_density_max 0.209
_refine_diff_density_min -0.241
_refine_ls_extinction_method none
_refine_ls_goodness_of_fit_ref 0.941
_refine_ls_hydrogen_treatment mixed
_refine_ls_matrix_type full
_refine_ls_number_parameters 319
_refine_ls_number_reflns 4391
_refine_ls_number_restraints 0
_refine_ls_restrained_S_all 0.941
_refine_ls_R_factor_all 0.1508
_refine_ls_R_factor_gt 0.0592
_refine_ls_shift/su_max 0.000
_refine_ls_shift/su_mean 0.000
_refine_ls_structure_factor_coef Fsqd
_refine_ls_weighting_details 'w=1/[\\s\^2\^(Fo\^2\^)+(0.1107P)\^2\^] where P=(Fo\^2\^+2Fc\^2\^)/3'
_refine_ls_weighting_scheme calc
_refine_ls_wR_factor_gt 0.1543
_refine_ls_wR_factor_ref 0.1878
_reflns_number_gt 2054
_reflns_number_total 4391
_reflns_threshold_expression I>2\s(I)
_cod_data_source_file fl2134.cif
_cod_data_source_block I
_cod_original_cell_volume 1194.4(8)
_cod_database_code 2214640
_cod_database_fobs_code 2214640

loop_
_symmetry_equiv_pos_as_xyz
'x, y, z'
'-x, -y, -z'

loop_
_atom_site_type_symbol
_atom_site_label
_atom_site_fract_x
_atom_site_fract_y
_atom_site_fract_z
_atom_site_U_iso_or_equiv
_atom_site_adp_type
_atom_site_calc_flag
_atom_site_refinement_flags
_atom_site_occupancy
O O1 0.0738(2) 0.3272(2) 0.5630(2) 0.0734(7) Uani d . 1
H H1 0.0534 0.3780 0.6139 0.110(11) Uiso calc R 1
O O2 0.0508(2) 0.27804(19) 0.2159(2) 0.0599(6) Uani d . 1
H H2 0.007(4) 0.264(4) 0.164(4) 0.100(15) Uiso d . 1
N N -0.0886(2) 0.1489(2) 0.1058(2) 0.0507(6) Uani d . 1
C C1 0.3334(3) 0.3271(2) 0.3103(3) 0.0466(7) Uani d . 1
C C2 0.3843(3) 0.2626(3) 0.2077(3) 0.0569(8) Uani d . 1
H H2A 0.3479 0.1920 0.1929 0.073(2) Uiso calc R 1
C C3 0.4861(3) 0.3018(3) 0.1295(3) 0.0709(10) Uani d . 1
H H3 0.5179 0.2577 0.0622 0.073(2) Uiso calc R 1
C C4 0.5433(3) 0.4069(3) 0.1490(3) 0.0729(10) Uani d . 1
H H4 0.6120 0.4330 0.0942 0.073(2) Uiso calc R 1
C C5 0.4991(3) 0.4711(3) 0.2475(3) 0.0623(8) Uani d . 1
H H5 0.5387 0.5404 0.2605 0.073(2) Uiso calc R 1
C C6 0.3942(3) 0.4345(2) 0.3307(3) 0.0489(7) Uani d . 1
C C7 0.3423(3) 0.5013(3) 0.4312(3) 0.0567(8) Uani d . 1
H H7 0.3812 0.5701 0.4465 0.073(2) Uiso calc R 1
C C8 0.2379(3) 0.4687(3) 0.5060(3) 0.0611(8) Uani d . 1
H H8 0.2045 0.5163 0.5703 0.073(2) Uiso calc R 1
C C9 0.1779(3) 0.3613(2) 0.4873(3) 0.0510(7) Uani d . 1
C C10 0.2273(3) 0.2907(2) 0.3919(3) 0.0454(7) Uani d . 1
C C11 0.1714(3) 0.1708(2) 0.3783(2) 0.0451(7) Uani d . 1
C C12 0.0883(3) 0.1695(2) 0.2894(3) 0.0455(7) Uani d . 1
C C13 0.0378(3) 0.0548(2) 0.2726(2) 0.0445(7) Uani d . 1
C C14 0.0729(3) -0.0547(2) 0.3489(2) 0.0450(7) Uani d . 1
H H14 0.0388 -0.1284 0.3400 0.073(2) Uiso calc R 1
C C15 0.1591(3) -0.0574(2) 0.4397(2) 0.0440(7) Uani d . 1
C C16 0.1966(3) -0.1712(3) 0.5162(3) 0.0526(8) Uani d . 1
H H16 0.1611 -0.2444 0.5081 0.073(2) Uiso calc R 1
C C17 0.2839(3) -0.1750(3) 0.6016(3) 0.0620(8) Uani d . 1
H H17 0.3086 -0.2501 0.6513 0.073(2) Uiso calc R 1
C C18 0.3356(3) -0.0639(3) 0.6129(3) 0.0657(9) Uani d . 1
H H18 0.3965 -0.0669 0.6700 0.073(2) Uiso calc R 1
C C19 0.3007(3) 0.0483(3) 0.5442(3) 0.0567(8) Uani d . 1
H H19 0.3362 0.1204 0.5562 0.073(2) Uiso calc R 1
C C20 0.2104(3) 0.0561(2) 0.4543(2) 0.0444(7) Uani d . 1
C C21 -0.0490(3) 0.0512(3) 0.1792(3) 0.0484(7) Uani d . 1
H H21 -0.0776 -0.0258 0.1718 0.073(2) Uiso calc R 1
C C22 -0.1786(3) 0.1411(3) 0.0189(3) 0.0482(7) Uani d . 1
C C23 -0.2544(3) 0.0420(3) 0.0260(3) 0.0579(8) Uani d . 1
H H23 -0.2474 -0.0246 0.0906 0.073(2) Uiso calc R 1
C C24 -0.3389(3) 0.0430(3) -0.0618(3) 0.0568(8) Uani d . 1
H H24 -0.3867 -0.0250 -0.0572 0.073(2) Uiso calc R 1
C C25 -0.3554(3) 0.1417(3) -0.1573(3) 0.0567(8) Uani d . 1
C C26 -0.2799(3) 0.2399(3) -0.1640(3) 0.0606(8) Uani d . 1
H H26 -0.2877 0.3069 -0.2282 0.073(2) Uiso calc R 1
C C27 -0.1936(3) 0.2392(3) -0.0768(3) 0.0561(8) Uani d . 1
H H27 -0.1443 0.3062 -0.0827 0.073(2) Uiso calc R 1
C C28 -0.4529(3) 0.1425(3) -0.2510(3) 0.0725(10) Uani d . 1
H H28A -0.5307 0.1145 -0.2076 0.172(9) Uiso calc R 1
H H28B -0.4191 0.0868 -0.3120 0.172(9) Uiso calc R 1
H H28C -0.4708 0.2268 -0.2927 0.172(9) Uiso calc R 1
O O3 0.0233(2) 0.4606(2) 0.7668(2) 0.0754(7) Uani d . 1
H H3A -0.0169 0.5313 0.7612 0.110(11) Uiso calc R 1
C C29 0.1223(4) 0.4550(4) 0.8508(4) 0.0950(13) Uani d . 1
H H29A 0.0844 0.4794 0.9312 0.170(16) Uiso calc R 1
H H29B 0.1837 0.5136 0.8158 0.170(16) Uiso calc R 1
C C30 0.1883(5) 0.3249(5) 0.8689(5) 0.1227(17) Uani d . 1
H H30A 0.2597 0.3233 0.9177 0.172(9) Uiso calc R 1
H H30B 0.2188 0.2983 0.7885 0.172(9) Uiso calc R 1
H H30C 0.1294 0.2688 0.9124 0.172(9) Uiso calc R 1

loop_
_atom_site_aniso_label
_atom_site_aniso_U_11
_atom_site_aniso_U_22
_atom_site_aniso_U_33
_atom_site_aniso_U_12
_atom_site_aniso_U_13
_atom_site_aniso_U_23
O1 0.0815(17) 0.0628(14) 0.0813(16) -0.0284(12) 0.0206(13) -0.0314(12)
O2 0.0766(16) 0.0398(11) 0.0687(14) -0.0135(10) -0.0299(12) -0.0018(10)
N 0.0520(15) 0.0505(14) 0.0535(14) -0.0095(11) -0.0157(12) -0.0093(12)
C1 0.0484(17) 0.0425(15) 0.0506(16) -0.0025(13) -0.0132(14) -0.0073(13)
C2 0.059(2) 0.0532(17) 0.0617(19) -0.0109(15) -0.0057(16) -0.0137(15)
C3 0.067(2) 0.076(2) 0.070(2) -0.0011(18) 0.0040(19) -0.0255(18)
C4 0.062(2) 0.073(2) 0.082(2) -0.0127(18) 0.0097(18) -0.009(2)
C5 0.064(2) 0.0551(19) 0.071(2) -0.0166(16) -0.0079(18) -0.0086(16)
C6 0.0522(18) 0.0390(15) 0.0577(17) -0.0076(13) -0.0130(14) -0.0054(13)
C7 0.066(2) 0.0492(17) 0.0615(19) -0.0230(15) -0.0092(17) -0.0112(14)
C8 0.078(2) 0.0469(17) 0.0623(19) -0.0144(16) -0.0024(17) -0.0166(15)
C9 0.0591(19) 0.0429(15) 0.0546(17) -0.0144(14) -0.0032(15) -0.0123(14)
C10 0.0442(17) 0.0424(15) 0.0528(17) -0.0098(12) -0.0124(14) -0.0063(13)
C11 0.0482(17) 0.0383(15) 0.0526(16) -0.0085(12) -0.0079(14) -0.0135(13)
C12 0.0491(17) 0.0358(15) 0.0532(17) -0.0065(12) -0.0074(14) -0.0073(13)
C13 0.0442(16) 0.0420(15) 0.0508(16) -0.0078(12) -0.0064(13) -0.0141(13)
C14 0.0471(17) 0.0368(15) 0.0542(17) -0.0097(12) -0.0012(14) -0.0150(13)
C15 0.0437(17) 0.0387(15) 0.0497(16) -0.0033(12) -0.0015(13) -0.0090(12)
C16 0.060(2) 0.0384(15) 0.0595(18) -0.0057(13) -0.0017(16) -0.0076(13)
C17 0.070(2) 0.0507(18) 0.062(2) 0.0003(15) -0.0131(17) 0.0014(15)
C18 0.070(2) 0.064(2) 0.067(2) -0.0052(17) -0.0264(17) -0.0092(17)
C19 0.061(2) 0.0501(17) 0.0634(19) -0.0105(14) -0.0183(16) -0.0095(15)
C20 0.0441(17) 0.0435(15) 0.0482(16) -0.0068(12) -0.0064(13) -0.0117(12)
C21 0.0450(17) 0.0456(16) 0.0598(18) -0.0108(13) -0.0067(14) -0.0182(14)
C22 0.0436(17) 0.0497(16) 0.0535(17) -0.0061(13) -0.0048(14) -0.0132(14)
C23 0.058(2) 0.0542(18) 0.0637(19) -0.0142(15) -0.0085(16) -0.0064(15)
C24 0.0517(19) 0.0571(18) 0.069(2) -0.0146(14) -0.0073(16) -0.0231(16)
C25 0.0490(19) 0.068(2) 0.0565(18) -0.0022(15) -0.0049(15) -0.0234(16)
C26 0.060(2) 0.064(2) 0.0589(19) -0.0088(16) -0.0124(16) -0.0061(16)
C27 0.056(2) 0.0501(17) 0.0644(19) -0.0127(14) -0.0061(16) -0.0082(15)
C28 0.055(2) 0.097(3) 0.075(2) -0.0125(18) -0.0226(18) -0.025(2)
O3 0.0790(18) 0.0612(15) 0.0881(17) -0.0015(12) -0.0025(14) -0.0261(13)
C29 0.095(3) 0.099(3) 0.097(3) -0.006(3) -0.022(3) -0.025(2)
C30 0.108(4) 0.110(4) 0.139(4) 0.014(3) -0.016(3) 0.005(3)

loop_
_atom_type_symbol
_atom_type_description
_atom_type_scat_dispersion_real
_atom_type_scat_dispersion_imag
_atom_type_scat_source
C C 0.0033 0.0000 'International Tables Vol C Tables 4.2.6.8 and 6.1.1.4'
H H 0.0000 0.0000 'International Tables Vol C Tables 4.2.6.8 and 6.1.1.4'
N N 0.0061 0.0000 'International Tables Vol C Tables 4.2.6.8 and 6.1.1.4'
O O 0.0106 0.0000 'International Tables Vol C Tables 4.2.6.8 and 6.1.1.4'

loop_
_geom_angle_atom_site_label_1
_geom_angle_atom_site_label_2
_geom_angle_atom_site_label_3
_geom_angle
C9 O1 H1 109.5
C12 O2 H2 111(3)
C21 N C22 120.8(2)
C2 C1 C10 122.8(3)
C2 C1 C6 117.5(3)
C10 C1 C6 119.7(2)
C3 C2 C1 121.1(3)
C3 C2 H2A 119.4
C1 C2 H2A 119.4
C2 C3 C4 121.0(3)
C2 C3 H3 119.5
C4 C3 H3 119.5
C5 C4 C3 120.2(3)
C5 C4 H4 119.9
C3 C4 H4 119.9
C4 C5 C6 120.9(3)
C4 C5 H5 119.5
C6 C5 H5 119.5
C7 C6 C5 122.8(3)
C7 C6 C1 117.9(3)
C5 C6 C1 119.3(3)
C8 C7 C6 122.0(3)
C8 C7 H7 119.0
C6 C7 H7 119.0
C7 C8 C9 120.4(3)
C7 C8 H8 119.8
C9 C8 H8 119.8
O1 C9 C10 119.6(2)
O1 C9 C8 120.7(3)
C10 C9 C8 119.8(3)
C9 C10 C1 120.1(2)
C9 C10 C11 120.1(3)
C1 C10 C11 119.7(2)
C12 C11 C20 119.4(2)
C12 C11 C10 120.8(2)
C20 C11 C10 119.8(2)
O2 C12 C11 119.9(2)
O2 C12 C13 118.7(2)
C11 C12 C13 121.3(2)
C14 C13 C21 118.8(2)
C14 C13 C12 119.0(2)
C21 C13 C12 122.2(3)
C13 C14 C15 121.3(2)
C13 C14 H14 119.3
C15 C14 H14 119.3
C14 C15 C16 120.9(2)
C14 C15 C20 119.4(2)
C16 C15 C20 119.7(3)
C17 C16 C15 121.0(3)
C17 C16 H16 119.5
C15 C16 H16 119.5
C16 C17 C18 118.7(3)
C16 C17 H17 120.7
C18 C17 H17 120.7
C19 C18 C17 122.7(3)
C19 C18 H18 118.6
C17 C18 H18 118.6
C18 C19 C20 120.3(3)
C18 C19 H19 119.9
C20 C19 H19 119.9
C19 C20 C11 122.8(2)
C19 C20 C15 117.6(3)
C11 C20 C15 119.6(2)
N C21 C13 123.0(3)
N C21 H21 118.5
C13 C21 H21 118.5
C27 C22 C23 118.2(3)
C27 C22 N 117.6(3)
C23 C22 N 124.2(3)
C24 C23 C22 120.1(3)
C24 C23 H23 120.0
C22 C23 H23 120.0
C23 C24 C25 122.0(3)
C23 C24 H24 119.0
C25 C24 H24 119.0
C24 C25 C26 117.7(3)
C24 C25 C28 121.0(3)
C26 C25 C28 121.3(3)
C27 C26 C25 120.7(3)
C27 C26 H26 119.7
C25 C26 H26 119.7
C26 C27 C22 121.3(3)
C26 C27 H27 119.3
C22 C27 H27 119.3
C25 C28 H28A 109.5
C25 C28 H28B 109.5
H28A C28 H28B 109.5
C25 C28 H28C 109.5
H28A C28 H28C 109.5
H28B C28 H28C 109.5
C29 O3 H3A 109.5
O3 C29 C30 109.6(4)
O3 C29 H29A 109.7
C30 C29 H29A 109.7
O3 C29 H29B 109.7
C30 C29 H29B 109.7
H29A C29 H29B 108.2
C29 C30 H30A 109.5
C29 C30 H30B 109.5
H30A C30 H30B 109.5
C29 C30 H30C 109.5
H30A C30 H30C 109.5
H30B C30 H30C 109.5

loop_
_geom_bond_atom_site_label_1
_geom_bond_atom_site_label_2
_geom_bond_distance
O1 C9 1.352(3)
O1 H1 0.8200
O2 C12 1.358(3)
O2 H2 0.80(4)
N C21 1.280(3)
N C22 1.420(4)
C1 C2 1.407(4)
C1 C10 1.408(4)
C1 C6 1.439(4)
C2 C3 1.363(4)
C2 H2A 0.9300
C3 C4 1.394(5)
C3 H3 0.9300
C4 C5 1.354(4)
C4 H4 0.9300
C5 C6 1.407(4)
C5 H5 0.9300
C6 C7 1.405(4)
C7 C8 1.346(4)
C7 H7 0.9300
C8 C9 1.429(4)
C8 H8 0.9300
C9 C10 1.379(4)
C10 C11 1.512(3)
C11 C12 1.368(4)
C11 C20 1.425(4)
C12 C13 1.441(3)
C13 C14 1.375(4)
C13 C21 1.439(4)
C14 C15 1.400(4)
C14 H14 0.9300
C15 C16 1.417(4)
C15 C20 1.427(3)
C16 C17 1.364(4)
C16 H16 0.9300
C17 C18 1.397(4)
C17 H17 0.9300
C18 C19 1.357(4)
C18 H18 0.9300
C19 C20 1.417(4)
C19 H19 0.9300
C21 H21 0.9300
C22 C27 1.377(4)
C22 C23 1.397(4)
C23 C24 1.366(4)
C23 H23 0.9300
C24 C25 1.382(4)
C24 H24 0.9300
C25 C26 1.387(4)
C25 C28 1.515(4)
C26 C27 1.375(4)
C26 H26 0.9300
C27 H27 0.9300
C28 H28A 0.9600
C28 H28B 0.9600
C28 H28C 0.9600
O3 C29 1.444(4)
O3 H3A 0.8200
C29 C30 1.480(6)
C29 H29A 0.9700
C29 H29B 0.9700
C30 H30A 0.9600
C30 H30B 0.9600
C30 H30C 0.9600

loop_
_geom_hbond_atom_site_label_D
_geom_hbond_atom_site_label_H
_geom_hbond_atom_site_label_A
_geom_hbond_site_symmetry_A
_geom_hbond_distance_DH
_geom_hbond_distance_HA
_geom_hbond_distance_DA
_geom_hbond_angle_DHA
O1 H1 O3 . 0.82 1.95 2.753(3) 164.4
O2 H2 N . 0.80(4) 1.90(4) 2.612(3) 148(4)
O3 H3A O2 2_566 0.82 2.08 2.844(3) 155.4

loop_
_cod_related_entry_id
_cod_related_entry_database
_cod_related_entry_code
1 ChemSpider 30655292
